data_4502023
loop_
_publ_author_name
'Davies, Robert P.'
'Less, Rob'
'Lickiss, Paul D.'
'Robertson, Karen'
'White, Andrew J. P.'

_publ_section_title
;
 Structural Diversity in Metal&#x2212;Organic Frameworks Built from Rigid
 Tetrahedral [Si(p-C6H4CO2)4]4&#x2212;Struts
;
_journal_issue 10
_journal_name_full 'Crystal Growth &amp; Design'
_journal_page_first 4571
_journal_paper_doi 10.1021/cg1008768
_journal_volume 10
_journal_year 2010
_chemical_formula_moiety 'C3.5 H2.5 O1.25 Si0.125 Cu0.25, 1.5(C4 H9 N O)'
_chemical_formula_sum 'C9.5 H16 Cu0.25 N1.5 O2.75 Si0.125'
_chemical_formula_weight 214.63
_chemical_name_systematic
; 
 ? 
;
_space_group_IT_number 131
_symmetry_cell_setting tetragonal
_symmetry_space_group_name_Hall '-P 4c 2'
_symmetry_space_group_name_H-M 'P 42/m m c'
_atom_sites_solution_hydrogens geom
_atom_sites_solution_primary direct
_atom_sites_solution_secondary difmap
_audit_creation_method SHELXL-97
_cell_angle_alpha 90.00
_cell_angle_beta 90.00
_cell_angle_gamma 90.00
_cell_formula_units_Z 16
_cell_length_a 12.3710(12)
_cell_length_b 12.3710(12)
_cell_length_c 24.0689(10)
_cell_measurement_reflns_used 2881
_cell_measurement_temperature 173(2)
_cell_measurement_theta_max 73.0575
_cell_measurement_theta_min 1.8307
_cell_volume 3683.5(5)
_computing_cell_refinement 'CrysAlis RED, Oxford Diffraction Ltd'
_computing_data_collection 'CrysAlis CCD, Oxford Diffraction Ltd'
_computing_data_reduction 'CrysAlis RED, Oxford Diffraction Ltd'
_computing_molecular_graphics 'Bruker SHELXTL'
_computing_publication_material 'Bruker SHELXTL'
_computing_structure_refinement 'SHELXL-97 (Sheldrick, 1997)'
_computing_structure_solution 'SHELXS-97 (Sheldrick, 1990)'
_diffrn_ambient_temperature 173(2)
_diffrn_detector_area_resol_mean 8.2556
_diffrn_measured_fraction_theta_full 0.987
_diffrn_measured_fraction_theta_max 0.963
_diffrn_measurement_device_type 'OD Xcalibur PX Ultra'
_diffrn_measurement_method 'omega scans'
_diffrn_radiation_monochromator graphite
_diffrn_radiation_source 'Enhance Ultra (Cu) X-ray Source'
_diffrn_radiation_type CuK\a
_diffrn_radiation_wavelength 1.54184
_diffrn_reflns_av_R_equivalents 0.1683
_diffrn_reflns_av_sigmaI/netI 0.0692
_diffrn_reflns_limit_h_max 14
_diffrn_reflns_limit_h_min -14
_diffrn_reflns_limit_k_max 15
_diffrn_reflns_limit_k_min -13
_diffrn_reflns_limit_l_max 29
_diffrn_reflns_limit_l_min -28
_diffrn_reflns_number 15855
_diffrn_reflns_theta_full 71.50
_diffrn_reflns_theta_max 74.20
_diffrn_reflns_theta_min 3.57
_diffrn_standards_number 0
_exptl_absorpt_coefficient_mu 1.607
_exptl_absorpt_correction_T_max 0.901
_exptl_absorpt_correction_T_min 0.764
_exptl_absorpt_correction_type analytical
_exptl_absorpt_process_details
; 
CrysAlisPro, Oxford Diffraction Ltd., 
Version 1.171.33.41 (release 06-05-2009 CrysAlis171 .NET) 
(compiled May  6 2009,17:20:42) 
Analytical numeric absorption correction using a multifaceted crystal 
model based on expressions derived by R.C. Clark & J.S. Reid. 
(Clark, R. C. & Reid, J. S. (1995). Acta Cryst. A51, 887-897) 
;
_exptl_crystal_colour Blue
_exptl_crystal_density_diffrn 1.548
_exptl_crystal_density_method 'not measured'
_exptl_crystal_description 'blocky needles'
_exptl_crystal_F_000 1832
_exptl_crystal_size_max 0.32
_exptl_crystal_size_mid 0.12
_exptl_crystal_size_min 0.09
_platon_squeeze_details
;
 SQUEEZE suggests 1128e/cell = 70e/asu
 Solvent = dma = C4H9NO = 48e. 1.5dma = 72e, so this was used as the
 solvent present
;
_refine_diff_density_max 2.507
_refine_diff_density_min -0.483
_refine_diff_density_rms 0.171
_refine_ls_extinction_method none
_refine_ls_goodness_of_fit_ref 1.393
_refine_ls_hydrogen_treatment constr
_refine_ls_matrix_type full
_refine_ls_number_parameters 56
_refine_ls_number_reflns 2036
_refine_ls_number_restraints 6
_refine_ls_restrained_S_all 1.408
_refine_ls_R_factor_all 0.2156
_refine_ls_R_factor_gt 0.1879
_refine_ls_shift/su_max 0.000
_refine_ls_shift/su_mean 0.000
_refine_ls_structure_factor_coef Fsqd
_refine_ls_weighting_details 'calc w=1/[\s^2^(Fo^2^)+(0.2000P)^2^+0.0000P] where P=(Fo^2^+2Fc^2^)/3'
_refine_ls_weighting_scheme calc
_refine_ls_wR_factor_gt 0.4202
_refine_ls_wR_factor_ref 0.4358
_reflns_number_gt 1278
_reflns_number_total 2036
_reflns_threshold_expression >2sigma(I)
_cod_data_source_file cg1008768_si_001.cif
_cod_data_source_block IMP-9
_cod_depositor_comments
;
The following automatic conversions were performed:

'_symmetry_cell_setting' value 'Tetragonal' changed to 'tetragonal'
according to /home/saulius/struct/CIF-dictionaries/cif_core.dic
dictionary named 'cif_core.dic' version 2.4.2 from 2011-04-26.

Automatic conversion script
Id: cif_fix_values 1715 2011-07-08 13:25:40Z adriana 
;
_cod_original_sg_symbol_H-M P4(2)/mmc
_cod_original_formula_sum 'C9.50 H16 Cu0.25 N1.50 O2.75 Si0.125'
_cod_database_code 4502023

loop_
_symmetry_equiv_pos_as_xyz
'x, y, z'
'-x, -y, z'
'-y, x, z+1/2'
'y, -x, z+1/2'
'-x, y, -z'
'x, -y, -z'
'y, x, -z+1/2'
'-y, -x, -z+1/2'
'-x, -y, -z'
'x, y, -z'
'y, -x, -z-1/2'
'-y, x, -z-1/2'
'x, -y, z'
'-x, y, z'
'-y, -x, z-1/2'
'y, x, z-1/2'

loop_
_atom_site_label
_atom_site_type_symbol
_atom_site_fract_x
_atom_site_fract_y
_atom_site_fract_z
_atom_site_U_iso_or_equiv
_atom_site_adp_type
_atom_site_occupancy
_atom_site_symmetry_multiplicity
_atom_site_calc_flag
_atom_site_refinement_flags
Cu1 Cu 0.1074(2) 0.5000 0.0000 0.0829(11) Uani 1 4 d S
Si1 Si 0.0000 0.0000 0.2500 0.0707(16) Uani 1 8 d S
C1 C 0.0000 0.1174(7) 0.2023(3) 0.059(2) Uani 1 2 d S
C2 C 0.0956(9) 0.1568(8) 0.1817(3) 0.096(3) Uani 1 1 d .
H2 H 0.1626 0.1300 0.1951 0.115 Uiso 1 1 calc R
C3 C 0.0932(8) 0.2371(8) 0.1405(3) 0.095(3) Uani 1 1 d .
H3 H 0.1594 0.2665 0.1273 0.114 Uiso 1 1 calc R
C4 C 0.0000 0.2732(8) 0.1194(3) 0.065(3) Uani 1 2 d S
C5 C 0.0000 0.3581(7) 0.0732(3) 0.0475(17) Uani 1 2 d SU
O6 O 0.0908(4) 0.3878(5) 0.05683(18) 0.0756(15) Uani 1 1 d .
O10 O 0.2954(12) 0.5000 0.0000 0.141(7) Uani 1 4 d S

loop_
_atom_site_aniso_label
_atom_site_aniso_U_11
_atom_site_aniso_U_22
_atom_site_aniso_U_33
_atom_site_aniso_U_23
_atom_site_aniso_U_13
_atom_site_aniso_U_12
Cu1 0.0941(19) 0.114(2) 0.0404(10) 0.000 0.000 0.000
Si1 0.084(3) 0.084(3) 0.045(2) 0.000 0.000 0.000
C1 0.097(7) 0.051(5) 0.030(3) 0.007(3) 0.000 0.000
C2 0.131(9) 0.095(6) 0.062(4) 0.019(4) -0.006(4) 0.009(6)
C3 0.126(8) 0.094(6) 0.064(4) 0.022(4) -0.003(4) -0.002(6)
C4 0.087(7) 0.063(6) 0.046(4) -0.002(4) 0.000 0.000
C5 0.019(3) 0.063(4) 0.060(3) -0.007(3) 0.000 0.000
O6 0.052(3) 0.101(4) 0.074(3) 0.011(2) -0.013(2) -0.005(3)
O10 0.097(10) 0.25(2) 0.074(7) 0.000 0.000 0.000

loop_
_atom_type_symbol
_atom_type_description
_atom_type_scat_dispersion_real
_atom_type_scat_dispersion_imag
_atom_type_scat_source
C C 0.0181 0.0091 'International Tables Vol C Tables 4.2.6.8 and 6.1.1.4'
H H 0.0000 0.0000 'International Tables Vol C Tables 4.2.6.8 and 6.1.1.4'
O O 0.0492 0.0322 'International Tables Vol C Tables 4.2.6.8 and 6.1.1.4'
Si Si 0.2541 0.3302 'International Tables Vol C Tables 4.2.6.8 and 6.1.1.4'
Cu Cu -1.9646 0.5888 'International Tables Vol C Tables 4.2.6.8 and 6.1.1.4'
N N 0.0311 0.0180 'International Tables Vol C Tables 4.2.6.8 and 6.1.1.4'

loop_
_geom_angle_atom_site_label_1
_geom_angle_atom_site_label_2
_geom_angle_atom_site_label_3
_geom_angle
_geom_angle_site_symmetry_1
_geom_angle_site_symmetry_3
O6 Cu1 O6 167.9(3) 13_565 10
O6 Cu1 O6 88.6(3) 13_565 6_565
O6 Cu1 O6 90.2(3) 10 6_565
O6 Cu1 O6 90.2(3) 13_565 .
O6 Cu1 O6 88.6(3) 10 .
O6 Cu1 O6 167.9(3) 6_565 .
O6 Cu1 O10 96.04(15) 13_565 .
O6 Cu1 O10 96.04(15) 10 .
O6 Cu1 O10 96.04(15) 6_565 .
O6 Cu1 O10 96.04(15) . .
O6 Cu1 Cu1 83.96(15) 13_565 9_565
O6 Cu1 Cu1 83.96(15) 10 9_565
O6 Cu1 Cu1 83.96(15) 6_565 9_565
O6 Cu1 Cu1 83.96(15) . 9_565
O10 Cu1 Cu1 180.0 . 9_565
C1 Si1 C1 112.6(3) 11_556 2
C1 Si1 C1 112.6(3) 11_556 .
C1 Si1 C1 103.3(5) 2 .
C1 Si1 C1 103.3(5) 11_556 12_556
C1 Si1 C1 112.6(3) 2 12_556
C1 Si1 C1 112.6(3) . 12_556
C2 C1 C2 119.1(9) . 14
C2 C1 Si1 120.2(5) . .
C2 C1 Si1 120.2(5) 14 .
C1 C2 C3 119.2(9) . .
C4 C3 C2 121.5(9) . .
C3 C4 C3 119.3(10) . 14
C3 C4 C5 120.3(5) . .
C3 C4 C5 120.3(5) 14 .
O6 C5 O6 128.8(8) . 14
O6 C5 C4 115.6(4) . .
O6 C5 C4 115.6(4) 14 .
C5 O6 Cu1 121.6(5) . .

loop_
_geom_bond_atom_site_label_1
_geom_bond_atom_site_label_2
_geom_bond_distance
_geom_bond_site_symmetry_2
Cu1 O6 1.959(5) 13_565
Cu1 O6 1.959(5) 10
Cu1 O6 1.959(5) 6_565
Cu1 O6 1.959(5) .
Cu1 O10 2.325(15) .
Cu1 Cu1 2.658(5) 9_565
Si1 C1 1.852(8) 11_556
Si1 C1 1.852(8) 2
Si1 C1 1.852(8) .
Si1 C1 1.852(8) 12_556
C1 C2 1.372(10) .
C1 C2 1.372(10) 14
C2 C3 1.404(11) .
C3 C4 1.336(10) .
C4 C3 1.336(10) 14
C4 C5 1.531(12) .
C5 O6 1.245(6) .
C5 O6 1.245(6) 14

loop_
_platon_squeeze_void_nr
_platon_squeeze_void_average_x
_platon_squeeze_void_average_y
_platon_squeeze_void_average_z
_platon_squeeze_void_volume
_platon_squeeze_void_count_electrons
_platon_squeeze_void_content
1 -0.035 -0.025 -0.007 2672 1128 ' '
